data_4348097
loop_
_publ_author_name
'Zhao, Tian-Meng'
'Chen, Sa'
'Shang, Ran'
'Wang, Bing-Wu'
'Wang, Zhe-Ming'
'Gao, Song'

_publ_section_title
;
 Perovskite-Like Polar Lanthanide Formate Frameworks of
 [NH<sub>2</sub>NH<sub>3</sub>][Ln(HCOO)<sub>4</sub>] (Ln = Tb-Lu and Y):
 Synthesis, Structures, Magnetism, and Anisotropic Thermal Expansion.
;
_journal_issue 20
_journal_name_full 'Inorganic chemistry'
_journal_page_first 10075
_journal_page_last 10082
_journal_paper_doi 10.1021/acs.inorgchem.6b00952
_journal_volume 55
_journal_year 2016
_chemical_formula_sum 'C4 H9 N2 O8 Y'
_chemical_formula_weight 302.04
_space_group_IT_number 29
_space_group_name_Hall 'P 2c -2ac'
_space_group_name_H-M_alt 'P c a 21'
_symmetry_cell_setting orthorhombic
_symmetry_space_group_name_H-M 'P c a 21'
_atom_sites_solution_hydrogens geom
_atom_sites_solution_primary direct
_atom_sites_solution_secondary difmap
_audit_creation_method SHELXL-97
_cell_angle_alpha 90.00
_cell_angle_beta 90.00
_cell_angle_gamma 90.00
_cell_formula_units_Z 4
_cell_length_a 18.2978(6)
_cell_length_b 6.5808(2)
_cell_length_c 7.5840(3)
_cell_measurement_reflns_used 6141
_cell_measurement_temperature 290
_cell_measurement_theta_max 30.1250
_cell_measurement_theta_min 4.2110
_cell_volume 913.22(5)
_computing_cell_refinement 'CrysAlisPro (Agilent Technologies, 2013)'
_computing_data_collection 'CrysAlisPro (Agilent Technologies, 2013)'
_computing_data_reduction 'CrysAlisPro (Agilent Technologies, 2013)'
_computing_molecular_graphics 'Bruker SHELXTL V5.1 (Sheldrick, 1998)'
_computing_publication_material 'SHELXL-97 (Sheldrick, 1997)'
_computing_structure_refinement 'SHELXL-97 (Sheldrick, 1997)'
_computing_structure_solution 'SHELXS-97 (Sheldrick, 1990)'
_diffrn_ambient_temperature 290
_diffrn_detector_area_resol_mean 10.3914
_diffrn_measured_fraction_theta_full 0.997
_diffrn_measured_fraction_theta_max 0.997
_diffrn_measurement_device_type 'SuperNova, Dual, Cu at zero, AtlasCCD'
_diffrn_measurement_method '\w scans'
_diffrn_radiation_monochromator mirror
_diffrn_radiation_source 'SuperNova (Mo) X-ray Source'
_diffrn_radiation_type MoK\a
_diffrn_radiation_wavelength 0.71073
_diffrn_reflns_av_R_equivalents 0.0432
_diffrn_reflns_av_sigmaI/netI 0.0253
_diffrn_reflns_limit_h_max 23
_diffrn_reflns_limit_h_min -23
_diffrn_reflns_limit_k_max 8
_diffrn_reflns_limit_k_min -8
_diffrn_reflns_limit_l_max 9
_diffrn_reflns_limit_l_min -9
_diffrn_reflns_number 14159
_diffrn_reflns_theta_full 27.48
_diffrn_reflns_theta_max 27.48
_diffrn_reflns_theta_min 3.49
_diffrn_standards_decay_% 0
_exptl_absorpt_coefficient_mu 6.417
_exptl_absorpt_correction_T_max 0.939
_exptl_absorpt_correction_T_min 0.395
_exptl_absorpt_correction_type gaussian
_exptl_absorpt_process_details
;
CrysAlisPro, Agilent Technologies,
Version 1.171.36.32 (release 02-08-2013 CrysAlis171 .NET)
(compiled Aug  2 2013,16:46:58)
Numerical absorption correction based on gaussian integration over
a multifaceted crystal model
;
_exptl_crystal_colour colorless
_exptl_crystal_density_diffrn 2.197
_exptl_crystal_density_method 'not measured'
_exptl_crystal_description plate
_exptl_crystal_F_000 600
_exptl_crystal_size_max 0.182
_exptl_crystal_size_mid 0.175
_exptl_crystal_size_min 0.036
_refine_diff_density_max 0.313
_refine_diff_density_min -0.239
_refine_diff_density_rms 0.058
_refine_ls_abs_structure_details 'Flack H D (1983), Acta Cryst. A39, 876-881'
_refine_ls_abs_structure_Flack -0.018(4)
_refine_ls_extinction_coef 0.0055(5)
_refine_ls_extinction_expression Fc^*^=kFc[1+0.001xFc^2^\l^3^/sin(2\q)]^-1/4^
_refine_ls_extinction_method SHELXL
_refine_ls_goodness_of_fit_ref 1.063
_refine_ls_hydrogen_treatment mixed
_refine_ls_matrix_type full
_refine_ls_number_parameters 144
_refine_ls_number_reflns 2083
_refine_ls_number_restraints 6
_refine_ls_restrained_S_all 1.061
_refine_ls_R_factor_all 0.0220
_refine_ls_R_factor_gt 0.0194
_refine_ls_shift/su_max 0.001
_refine_ls_shift/su_mean 0.000
_refine_ls_structure_factor_coef Fsqd
_refine_ls_weighting_details 'calc w=1/[\s^2^(Fo^2^)+(0.0199P)^2^+0.1923P] where P=(Fo^2^+2Fc^2^)/3'
_refine_ls_weighting_scheme calc
_refine_ls_wR_factor_gt 0.0426
_refine_ls_wR_factor_ref 0.0436
_reflns_number_gt 1964
_reflns_number_total 2083
_reflns_threshold_expression >2sigma(I)
_cod_data_source_file ic6b00952_si_002.cif
_cod_data_source_block Y-NH2NH3-290K
_cod_original_sg_symbol_H-M 'P ca2(1)'
_cod_database_code 4348097

loop_
_symmetry_equiv_pos_as_xyz
'x, y, z'
'-x, -y, z+1/2'
'x+1/2, -y, z'
'-x+1/2, y, z+1/2'

loop_
_atom_site_label
_atom_site_type_symbol
_atom_site_fract_x
_atom_site_fract_y
_atom_site_fract_z
_atom_site_U_iso_or_equiv
_atom_site_adp_type
_atom_site_occupancy
_atom_site_symmetry_multiplicity
_atom_site_calc_flag
_atom_site_refinement_flags
Y1 Y 0.397830(10) 0.79458(3) 0.26596(3) 0.01264(7) Uani 1 1 d .
O1 O 0.42705(10) 0.5947(3) 0.5234(2) 0.0220(4) Uani 1 1 d .
O2 O 0.49484(10) 0.3957(3) 0.6931(2) 0.0243(4) Uani 1 1 d .
O3 O 0.32153(11) 0.8801(3) 0.4903(2) 0.0323(5) Uani 1 1 d .
O4 O 0.21905(11) 0.8033(3) 0.6250(3) 0.0333(5) Uani 1 1 d .
O5 O 0.34810(9) 0.4678(2) 0.2210(2) 0.0245(5) Uani 1 1 d .
O6 O 0.37476(11) 0.1417(3) 0.1932(3) 0.0275(4) Uani 1 1 d .
O7 O 0.49010(10) 0.9733(3) 0.4062(2) 0.0252(4) Uani 1 1 d .
O8 O 0.58431(10) 1.1770(3) 0.4600(2) 0.0222(4) Uani 1 1 d .
C1 C 0.48700(15) 0.5244(4) 0.5744(3) 0.0212(6) Uani 1 1 d .
H1 H 0.5290 0.5722 0.5192 0.025 Uiso 1 1 calc R
C2 C 0.26333(16) 0.9195(4) 0.5652(4) 0.0277(7) Uani 1 1 d .
H2 H 0.2523 1.0568 0.5770 0.033 Uiso 1 1 calc R
C3 C 0.36196(14) 0.2936(3) 0.2807(5) 0.0242(6) Uani 1 1 d .
H3 H 0.3625 0.2790 0.4027 0.029 Uiso 1 1 calc R
C4 C 0.54339(15) 1.0767(4) 0.3608(3) 0.0203(5) Uani 1 1 d .
H4 H 0.5541 1.0800 0.2409 0.024 Uiso 1 1 calc R
N1 N 0.32039(12) 0.5290(3) 0.7837(4) 0.0302(5) Uani 1 1 d D
H11 H 0.3279 0.5998 0.8821 0.045 Uiso 1 1 calc R
H12 H 0.2741 0.5432 0.7498 0.045 Uiso 1 1 calc R
H13 H 0.3499 0.5747 0.6992 0.045 Uiso 1 1 calc R
N2 N 0.33540(16) 0.3191(4) 0.8160(3) 0.0404(7) Uani 1 1 d D
H21 H 0.3808(10) 0.291(3) 0.780(5) 0.061 Uiso 1 1 d D
H22 H 0.333(2) 0.295(3) 0.9317(16) 0.061 Uiso 1 1 d D

loop_
_atom_site_aniso_label
_atom_site_aniso_U_11
_atom_site_aniso_U_22
_atom_site_aniso_U_33
_atom_site_aniso_U_23
_atom_site_aniso_U_13
_atom_site_aniso_U_12
Y1 0.01112(10) 0.01140(10) 0.01540(11) 0.00014(14) 0.00032(13) 0.00058(7)
O1 0.0173(9) 0.0255(10) 0.0233(9) 0.0042(8) -0.0025(7) 0.0034(8)
O2 0.0226(10) 0.0311(10) 0.0192(8) 0.0075(8) 0.0007(7) 0.0089(8)
O3 0.0218(10) 0.0408(12) 0.0343(11) 0.0010(10) 0.0131(8) 0.0077(10)
O4 0.0189(11) 0.0261(11) 0.0548(13) 0.0131(9) 0.0110(10) 0.0005(9)
O5 0.0255(10) 0.0125(8) 0.0356(14) -0.0015(7) -0.0064(7) 0.0016(7)
O6 0.0358(11) 0.0136(9) 0.0332(10) 0.0002(8) 0.0016(9) 0.0038(9)
O7 0.0230(10) 0.0254(10) 0.0272(10) -0.0015(8) -0.0019(8) -0.0072(8)
O8 0.0247(10) 0.0220(9) 0.0198(9) -0.0015(8) -0.0043(8) -0.0062(8)
C1 0.0178(14) 0.0273(14) 0.0183(13) 0.0006(11) 0.0003(9) 0.0001(11)
C2 0.0227(17) 0.0191(12) 0.0413(18) 0.0030(11) 0.0109(12) 0.0032(11)
C3 0.0287(13) 0.0174(11) 0.0263(14) -0.0008(13) -0.0074(16) -0.0035(10)
C4 0.0244(14) 0.0208(13) 0.0156(13) -0.0015(10) -0.0015(10) -0.0012(11)
N1 0.0275(11) 0.0330(12) 0.0301(12) -0.0070(12) -0.0034(12) -0.0012(9)
N2 0.0410(16) 0.0347(14) 0.0455(18) 0.0120(11) -0.0040(12) -0.0015(12)

loop_
_atom_type_symbol
_atom_type_description
_atom_type_scat_dispersion_real
_atom_type_scat_dispersion_imag
_atom_type_scat_source
C C 0.0033 0.0016 'International Tables Vol C Tables 4.2.6.8 and 6.1.1.4'
H H 0.0000 0.0000 'International Tables Vol C Tables 4.2.6.8 and 6.1.1.4'
N N 0.0061 0.0033 'International Tables Vol C Tables 4.2.6.8 and 6.1.1.4'
O O 0.0106 0.0060 'International Tables Vol C Tables 4.2.6.8 and 6.1.1.4'
Y Y -2.7962 3.5667 'International Tables Vol C Tables 4.2.6.8 and 6.1.1.4'

loop_
_geom_angle_atom_site_label_1
_geom_angle_atom_site_label_2
_geom_angle_atom_site_label_3
_geom_angle
_geom_angle_site_symmetry_1
_geom_angle_site_symmetry_3
O3 Y1 O7 88.75(7) . .
O3 Y1 O8 143.61(7) . 2_674
O7 Y1 O8 108.16(6) . 2_674
O3 Y1 O5 95.56(7) . .
O7 Y1 O5 144.11(6) . .
O8 Y1 O5 89.05(6) 2_674 .
O3 Y1 O6 80.06(7) . 1_565
O7 Y1 O6 75.48(7) . 1_565
O8 Y1 O6 73.77(6) 2_674 1_565
O5 Y1 O6 140.38(7) . 1_565
O3 Y1 O4 77.25(8) . 4_554
O7 Y1 O4 147.66(7) . 4_554
O8 Y1 O4 71.41(7) 2_674 4_554
O5 Y1 O4 67.19(6) . 4_554
O6 Y1 O4 73.49(7) 1_565 4_554
O3 Y1 O2 143.77(7) . 2_664
O7 Y1 O2 76.92(7) . 2_664
O8 Y1 O2 72.52(6) 2_674 2_664
O5 Y1 O2 78.83(6) . 2_664
O6 Y1 O2 126.31(7) 1_565 2_664
O4 Y1 O2 130.01(7) 4_554 2_664
O3 Y1 O1 70.45(7) . .
O7 Y1 O1 75.16(6) . .
O8 Y1 O1 144.17(6) 2_674 .
O5 Y1 O1 72.89(6) . .
O6 Y1 O1 138.36(6) 1_565 .
O4 Y1 O1 124.93(7) 4_554 .
O2 Y1 O1 73.73(6) 2_664 .
C1 O1 Y1 130.19(17) . .
C1 O2 Y1 128.14(17) . 2_665
C2 O3 Y1 157.96(19) . .
C2 O4 Y1 141.81(19) . 4
C3 O5 Y1 134.46(17) . .
C3 O6 Y1 133.7(2) . 1_545
C4 O7 Y1 136.48(16) . .
C4 O8 Y1 136.02(17) . 2_675
O2 C1 O1 125.2(3) . .
O2 C1 H1 117.4 . .
O1 C1 H1 117.4 . .
O4 C2 O3 128.4(3) . .
O4 C2 H2 115.8 . .
O3 C2 H2 115.8 . .
O6 C3 O5 126.0(3) . .
O6 C3 H3 117.0 . .
O5 C3 H3 117.0 . .
O7 C4 O8 126.4(2) . .
O7 C4 H4 116.8 . .
O8 C4 H4 116.8 . .
N2 N1 H11 109.5 . .
N2 N1 H12 109.5 . .
H11 N1 H12 109.5 . .
N2 N1 H13 109.5 . .
H11 N1 H13 109.5 . .
H12 N1 H13 109.5 . .
N1 N2 H21 109.0(10) . .
N1 N2 H22 109.2(11) . .
H21 N2 H22 108.0(15) . .

loop_
_geom_bond_atom_site_label_1
_geom_bond_atom_site_label_2
_geom_bond_distance
_geom_bond_site_symmetry_2
Y1 O3 2.2716(18) .
Y1 O7 2.3164(18) .
Y1 O8 2.3506(18) 2_674
Y1 O5 2.3598(16) .
Y1 O6 2.3879(18) 1_565
Y1 O4 2.392(2) 4_554
Y1 O2 2.3938(18) 2_664
Y1 O1 2.4142(17) .
O1 C1 1.252(3) .
O2 C1 1.244(3) .
O2 Y1 2.3938(17) 2_665
O3 C2 1.235(3) .
O4 C2 1.203(3) .
O4 Y1 2.392(2) 4
O5 C3 1.259(3) .
O6 C3 1.222(3) .
O6 Y1 2.3879(18) 1_545
O7 C4 1.238(3) .
O8 C4 1.250(3) .
O8 Y1 2.3506(18) 2_675
C1 H1 0.9300 .
C2 H2 0.9300 .
C3 H3 0.9300 .
C4 H4 0.9300 .
N1 N2 1.430(3) .
N1 H11 0.8900 .
N1 H12 0.8900 .
N1 H13 0.8900 .
N2 H21 0.893(9) .
N2 H22 0.892(9) .

loop_
_geom_hbond_atom_site_label_D
_geom_hbond_atom_site_label_H
_geom_hbond_atom_site_label_A
_geom_hbond_distance_DH
_geom_hbond_distance_HA
_geom_hbond_distance_DA
_geom_hbond_angle_DHA
_geom_hbond_site_symmetry_A
C2 H2 O6 0.93 2.55 3.077(4) 116.4 4_565
C4 H4 O7 0.93 2.69 3.517(3) 149.0 2_674
N1 H11 O4 0.89 2.43 3.237(4) 150.3 4
N1 H11 O8 0.89 2.26 2.928(3) 132.1 2_675
N1 H12 O4 0.89 2.20 2.854(3) 129.9 .
N1 H12 O5 0.89 2.30 3.145(3) 158.4 4
N1 H13 O1 0.89 1.95 2.810(3) 162.9 .
N1 H13 O3 0.89 2.61 3.208(3) 125.2 .
N2 H22 O5 0.892(9) 2.485(19) 3.232(3) 141.6(19) 1_556
N2 H22 O6 0.892(9) 2.353(14) 3.173(3) 153(2) 1_556
N2 H21 O2 0.893(9) 2.294(16) 3.104(4) 150.6(16) .
